data_7116705
loop_
_publ_author_name
'Bappaditya Gole'
'Udishnu Sanyal'
'Partha Sarathi Mukherjee'

_publ_section_title
;
 A smart approach to achieve an exceptionally high loading of metal
 nanoparticles supported by functionalized extended frameworks for
 efficient catalysis
;
_journal_name_full Chem.Commun.
_journal_page_first 4872
_journal_paper_doi 10.1039/C4cc09228G
_journal_volume 51
_journal_year 2015
_chemical_formula_moiety 'C23 H14 N2 O5 Zn'
_chemical_formula_sum 'C23 H14 N2 O5 Zn'
_chemical_formula_weight 463.75
_chemical_name_systematic MOF-2
_space_group_IT_number 15
_symmetry_cell_setting monoclinic
_symmetry_space_group_name_Hall '-C 2yc'
_symmetry_space_group_name_H-M 'C 1 2/c 1'
_atom_sites_solution_hydrogens geom
_atom_sites_solution_primary direct
_atom_sites_solution_secondary difmap
_audit_block_doi 10.5517/cc13k8yw
_audit_creation_method SHELXL-97
_audit_update_record
;
2014-10-16 deposited with the CCDC.
2015-02-20 downloaded from the CCDC.
;
_cell_angle_alpha 90.00
_cell_angle_beta 115.749(7)
_cell_angle_gamma 90.00
_cell_formula_units_Z 8
_cell_length_a 29.971(8)
_cell_length_b 16.271(4)
_cell_length_c 15.804(4)
_cell_measurement_temperature 90(2)
_cell_volume 6942(3)
_computing_cell_refinement 'Bruker kappa apex ccd'
_computing_data_collection 'Bruker kappa apex ccd'
_computing_data_reduction 'Bruker saint'
_computing_publication_material WinGX1.80.05
_computing_structure_refinement 'SHELXL-97 (Sheldrick, 2008)'
_computing_structure_solution shelxs-97
_diffrn_ambient_temperature 90(2)
_diffrn_measured_fraction_theta_full 0.998
_diffrn_measured_fraction_theta_max 0.998
_diffrn_measurement_device_type 'CCD area detector'
_diffrn_measurement_method 'phi and omega scan'
_diffrn_radiation_monochromator graphite
_diffrn_radiation_source 'fine-focus sealed tube'
_diffrn_radiation_type MoK\a
_diffrn_radiation_wavelength 0.71073
_diffrn_reflns_av_R_equivalents 0.0859
_diffrn_reflns_av_sigmaI/netI 0.0481
_diffrn_reflns_limit_h_max 37
_diffrn_reflns_limit_h_min -37
_diffrn_reflns_limit_k_max 20
_diffrn_reflns_limit_k_min -20
_diffrn_reflns_limit_l_max 19
_diffrn_reflns_limit_l_min -19
_diffrn_reflns_number 76513
_diffrn_reflns_theta_full 26.37
_diffrn_reflns_theta_max 26.37
_diffrn_reflns_theta_min 3.13
_exptl_absorpt_coefficient_mu 0.730
_exptl_absorpt_correction_T_max 0.858
_exptl_absorpt_correction_T_min 0.818
_exptl_absorpt_correction_type empirical
_exptl_absorpt_process_details SADABS
_exptl_crystal_colour colorless
_exptl_crystal_density_diffrn 0.887
_exptl_crystal_density_method 'not measured'
_exptl_crystal_description Needles
_exptl_crystal_F_000 1888.0
_exptl_crystal_size_max 0.40
_exptl_crystal_size_mid 0.23
_exptl_crystal_size_min 0.21
_refine_diff_density_max 2.514
_refine_diff_density_min -0.918
_refine_diff_density_rms 0.140
_refine_ls_extinction_method none
_refine_ls_goodness_of_fit_ref 1.215
_refine_ls_hydrogen_treatment mixed
_refine_ls_matrix_type full
_refine_ls_number_parameters 280
_refine_ls_number_reflns 7085
_refine_ls_number_restraints 14
_refine_ls_restrained_S_all 1.222
_refine_ls_R_factor_all 0.1319
_refine_ls_R_factor_gt 0.1051
_refine_ls_shift/su_max 0.002
_refine_ls_shift/su_mean 0.000
_refine_ls_structure_factor_coef Fsqd
_refine_ls_weighting_details 'calc w=1/[\s^2^(Fo^2^)+(0.2000P)^2^+0.0000P] where P=(Fo^2^+2Fc^2^)/3'
_refine_ls_weighting_scheme calc
_refine_ls_wR_factor_gt 0.3014
_refine_ls_wR_factor_ref 0.3192
_reflns_number_gt 4780
_reflns_number_total 7085
_reflns_threshold_expression >2\s(I)
_cod_data_source_file c4cc09228g-all.cif
_cod_data_source_block MOF-2a
_cod_original_sg_symbol_H-M 'C 2/c'
_cod_database_code 7116705

loop_
_symmetry_equiv_pos_as_xyz
'x, y, z'
'-x, y, -z+1/2'
'x+1/2, y+1/2, z'
'-x+1/2, y+1/2, -z+1/2'
'-x, -y, -z'
'x, -y, z-1/2'
'-x+1/2, -y+1/2, -z'
'x+1/2, -y+1/2, z-1/2'

loop_
_atom_site_label
_atom_site_type_symbol
_atom_site_fract_x
_atom_site_fract_y
_atom_site_fract_z
_atom_site_U_iso_or_equiv
_atom_site_adp_type
_atom_site_occupancy
_atom_site_symmetry_multiplicity
_atom_site_calc_flag
_atom_site_refinement_flags
Zn1 Zn 0.24686(2) 0.21143(3) 0.37151(3) 0.0405(3) Uani 1 1 d .
O4 O 0.24791(13) 0.3364(2) 0.3746(2) 0.0486(9) Uani 1 1 d .
O1 O 0.25047(16) 0.20610(19) 0.2394(3) 0.0530(10) Uani 1 1 d .
N2 N 0.3262(2) 0.2079(3) 0.4458(4) 0.0600(13) Uani 1 1 d .
N1 N 0.1672(2) 0.2139(3) 0.2957(4) 0.0607(13) Uani 1 1 d .
C13 C 0.2539(2) 0.3747(3) 0.4477(3) 0.0441(12) Uani 1 1 d .
C10 C 0.2468(2) 0.0885(3) 0.1476(3) 0.0500(14) Uani 1 1 d .
C11 C 0.2497(2) 0.1307(3) 0.2350(4) 0.0491(13) Uani 1 1 d .
C3 C 0.0635(4) 0.2166(8) 0.1868(11) 0.136(5) Uani 1 1 d .
C2 C 0.0980(5) 0.2856(9) 0.1812(14) 0.213(10) Uani 1 1 d D
H2 H 0.0854 0.3305 0.1414 0.256 Uiso 1 1 calc R
C6 C 0.3512(4) 0.1570(8) 0.5125(12) 0.173(6) Uani 1 1 d .
H6 H 0.3337 0.1184 0.5297 0.208 Uiso 1 1 calc R
C4 C 0.0870(4) 0.1532(8) 0.2365(10) 0.149(5) Uani 1 1 d .
H4 H 0.0692 0.1062 0.2359 0.178 Uiso 1 1 calc R
C1 C 0.1464(4) 0.2778(7) 0.2360(12) 0.167(7) Uani 1 1 d .
H1 H 0.1674 0.3187 0.2331 0.200 Uiso 1 1 calc R
C5 C 0.1371(4) 0.1541(6) 0.2896(8) 0.117(3) Uani 1 1 d .
H5 H 0.1511 0.1073 0.3249 0.141 Uiso 1 1 calc R
C14 C 0.3526(4) 0.2647(9) 0.4256(10) 0.149(5) Uani 1 1 d .
H14 H 0.3361 0.3043 0.3804 0.179 Uiso 1 1 calc R
C8 C 0.4306(4) 0.2102(7) 0.5409(10) 0.123(4) Uani 1 1 d .
C9 C 0.4038(5) 0.2655(12) 0.4705(15) 0.207(9) Uani 1 1 d .
H9 H 0.4209 0.3045 0.4527 0.249 Uiso 1 1 calc R
C7 C 0.4043(6) 0.1565(10) 0.5616(16) 0.240(11) Uani 1 1 d .
H7 H 0.4202 0.1178 0.6085 0.288 Uiso 1 1 calc R
O3 O 0.24794(17) 0.0862(2) 0.2998(3) 0.0627(11) Uani 1 1 d .
C15 C 0.2559(2) 0.4661(3) 0.4386(3) 0.0438(12) Uani 1 1 d .
C17 C 0.25269(17) 0.5049(3) 0.3592(3) 0.0425(12) Uani 1 1 d .
H17 H 0.2501 0.4732 0.3082 0.051 Uiso 1 1 calc R
C18 C 0.2598(3) 0.5146(3) 0.5165(4) 0.076(2) Uani 1 1 d .
H18 H 0.2618 0.4899 0.5711 0.091 Uiso 1 1 calc R
C19 C 0.2605(4) 0.5997(4) 0.5092(5) 0.098(3) Uani 1 1 d .
C20 C 0.2429(4) 0.1382(3) 0.0729(5) 0.089(3) Uani 1 1 d .
H20 H 0.2424 0.1952 0.0772 0.107 Uiso 1 1 calc R
O2 O 0.2612(2) 0.3457(2) 0.5237(3) 0.0752(14) Uani 1 1 d .
O5 O 0.2663(3) 0.6534(2) 0.5829(4) 0.140(3) Uani 1 1 d .
C24 C 0.2811(6) 0.6190(6) 0.6757(6) 0.153(6) Uani 1 1 d D
H24A H 0.2620 0.5697 0.6711 0.184 Uiso 1 1 calc R
H24B H 0.2742 0.6582 0.7148 0.184 Uiso 1 1 calc R
C25 C 0.3397(9) 0.5967(8) 0.7241(12) 0.180(8) Uani 1 1 d DU
C26 C 0.3873(14) 0.5783(18) 0.7732(17) 0.336(19) Uani 1 1 d U
H26 H 0.4206 0.5654 0.8075 0.403 Uiso 1 1 calc R
C2B C 0.4673(4) 0.2897(5) 0.6357(7) 0.037(2) Uiso 0.48 1 d P
C1B C 0.0236(4) 0.2830(6) 0.1114(9) 0.054(3) Uiso 0.52 1 d PD
C1A C 0.0056(7) 0.2172(10) 0.1240(14) 0.092(5) Uiso 0.48 1 d P
C2A C 0.4832(7) 0.2049(9) 0.5910(13) 0.092(5) Uiso 0.52 1 d P

loop_
_atom_site_aniso_label
_atom_site_aniso_U_11
_atom_site_aniso_U_22
_atom_site_aniso_U_33
_atom_site_aniso_U_23
_atom_site_aniso_U_13
_atom_site_aniso_U_12
Zn1 0.0698(5) 0.0240(4) 0.0316(4) 0.00031(19) 0.0256(3) 0.0018(2)
O4 0.086(3) 0.0336(19) 0.0248(17) -0.0035(12) 0.0233(18) 0.0021(16)
O1 0.088(3) 0.0303(18) 0.044(2) -0.0132(14) 0.032(2) -0.0009(15)
N2 0.061(3) 0.059(3) 0.052(3) -0.001(2) 0.017(2) 0.003(2)
N1 0.053(3) 0.065(3) 0.068(3) 0.000(2) 0.030(3) 0.008(2)
C13 0.076(3) 0.020(2) 0.039(3) 0.0014(18) 0.027(2) 0.008(2)
C10 0.107(4) 0.019(2) 0.033(2) -0.0003(18) 0.039(3) -0.001(2)
C11 0.066(3) 0.041(3) 0.042(3) -0.005(2) 0.025(3) 0.002(2)
C3 0.055(5) 0.152(11) 0.174(13) 0.012(8) 0.024(6) 0.004(5)
C2 0.109(10) 0.174(14) 0.25(2) 0.104(13) -0.018(10) 0.016(8)
C6 0.075(7) 0.111(8) 0.277(17) 0.046(10) 0.023(8) 0.017(5)
C4 0.081(7) 0.118(9) 0.196(13) 0.034(9) 0.012(7) -0.008(6)
C1 0.069(6) 0.120(8) 0.260(18) 0.084(10) 0.024(8) -0.004(5)
C5 0.109(7) 0.070(5) 0.163(9) 0.019(6) 0.050(7) -0.016(5)
C14 0.095(8) 0.173(11) 0.145(11) 0.059(9) 0.020(7) -0.036(7)
C8 0.070(6) 0.125(10) 0.126(9) 0.001(6) -0.003(6) -0.002(5)
C9 0.090(9) 0.219(16) 0.26(2) 0.070(15) 0.031(11) -0.044(9)
C7 0.116(11) 0.122(11) 0.35(3) 0.055(14) -0.026(12) 0.007(8)
O3 0.117(3) 0.038(2) 0.047(2) -0.0055(17) 0.048(2) -0.004(2)
C15 0.085(4) 0.020(2) 0.037(2) 0.0012(18) 0.036(2) -0.001(2)
C17 0.064(3) 0.034(3) 0.030(2) -0.0062(19) 0.022(2) -0.005(2)
C18 0.179(7) 0.023(2) 0.057(3) -0.002(2) 0.081(4) 0.003(3)
C19 0.231(10) 0.036(3) 0.056(4) -0.007(3) 0.089(5) 0.005(4)
C20 0.218(8) 0.021(2) 0.059(4) -0.002(2) 0.088(5) 0.007(4)
O2 0.165(4) 0.0280(19) 0.052(2) 0.0019(16) 0.065(3) -0.009(2)
O5 0.349(10) 0.023(2) 0.084(4) 0.009(2) 0.129(5) 0.029(4)
C24 0.317(17) 0.083(6) 0.054(5) -0.008(4) 0.076(8) 0.070(9)
C25 0.35(3) 0.073(7) 0.129(12) -0.034(7) 0.122(15) -0.038(11)
C26 0.41(4) 0.27(3) 0.19(2) -0.04(2) 0.00(2) 0.08(3)

loop_
_atom_type_symbol
_atom_type_description
_atom_type_scat_dispersion_real
_atom_type_scat_dispersion_imag
_atom_type_scat_source
C C 0.0033 0.0016 'International Tables Vol C Tables 4.2.6.8 and 6.1.1.4'
H H 0.0000 0.0000 'International Tables Vol C Tables 4.2.6.8 and 6.1.1.4'
N N 0.0061 0.0033 'International Tables Vol C Tables 4.2.6.8 and 6.1.1.4'
O O 0.0106 0.0060 'International Tables Vol C Tables 4.2.6.8 and 6.1.1.4'
Zn Zn 0.2839 1.4301 'International Tables Vol C Tables 4.2.6.8 and 6.1.1.4'

loop_
_geom_angle_atom_site_label_1
_geom_angle_atom_site_label_2
_geom_angle_atom_site_label_3
_geom_angle
_geom_angle_site_symmetry_1
_geom_angle_site_symmetry_3
O2 Zn1 O4 116.73(13) 7_556 .
O2 Zn1 N2 92.2(2) 7_556 .
O4 Zn1 N2 90.66(16) . .
O2 Zn1 O1 149.74(13) 7_556 .
O4 Zn1 O1 93.29(12) . .
N2 Zn1 O1 91.11(19) . .
O2 Zn1 N1 88.1(2) 7_556 .
O4 Zn1 N1 89.78(16) . .
N2 Zn1 N1 179.32(19) . .
O1 Zn1 N1 88.35(19) . .
O2 Zn1 O3 91.66(14) 7_556 .
O4 Zn1 O3 151.57(12) . .
N2 Zn1 O3 89.82(17) . .
O1 Zn1 O3 58.28(12) . .
N1 Zn1 O3 89.55(18) . .
O2 Zn1 C11 121.27(17) 7_556 .
O4 Zn1 C11 121.88(15) . .
N2 Zn1 C11 90.74(19) . .
O1 Zn1 C11 28.58(15) . .
N1 Zn1 C11 88.6(2) . .
O3 Zn1 C11 29.69(15) . .
C13 O4 Zn1 120.9(3) . .
C11 O1 Zn1 95.0(3) . .
C6 N2 C14 116.2(9) . .
C6 N2 Zn1 125.1(7) . .
C14 N2 Zn1 118.6(6) . .
C5 N1 C1 115.2(8) . .
C5 N1 Zn1 126.3(6) . .
C1 N1 Zn1 117.6(5) . .
O2 C13 O4 127.3(4) . .
O2 C13 C15 118.9(4) . .
O4 C13 C15 113.6(4) . .
C17 C10 C20 120.8(4) 4_545 .
C17 C10 C11 121.7(4) 4_545 .
C20 C10 C11 117.5(4) . .
O1 C11 O3 121.9(5) . .
O1 C11 C10 119.8(5) . .
O3 C11 C10 118.1(4) . .
O1 C11 Zn1 56.4(3) . .
O3 C11 Zn1 65.5(3) . .
C10 C11 Zn1 173.9(4) . .
C4 C3 C2 114.0(10) . .
C4 C3 C1A 122.9(12) . .
C2 C3 C1A 122.4(12) . .
C4 C3 C1B 167.6(11) . .
C2 C3 C1B 77.2(9) . .
C1A C3 C1B 45.3(7) . .
C1 C2 C3 117.2(11) . .
C1 C2 C1B 170.8(14) . .
C3 C2 C1B 53.9(7) . .
N2 C6 C7 123.8(13) . .
C3 C4 C5 121.6(11) . .
N1 C1 C2 124.4(10) . .
N1 C5 C4 126.6(9) . .
N2 C14 C9 121.5(11) . .
C7 C8 C9 115.7(11) . .
C7 C8 C2A 117.5(13) . .
C9 C8 C2A 126.8(14) . .
C7 C8 C2B 117.2(15) . .
C9 C8 C2B 97.1(11) . .
C2A C8 C2B 59.2(8) . .
C8 C9 C14 122.1(13) . .
C8 C7 C6 120.5(14) . .
C11 O3 Zn1 84.8(3) . .
C17 C15 C18 119.0(4) . .
C17 C15 C13 123.7(4) . .
C18 C15 C13 117.3(4) . .
C10 C17 C15 122.1(4) 4 .
C19 C18 C15 118.6(5) . .
O5 C19 C18 123.4(6) . .
O5 C19 C20 114.9(5) . 4
C18 C19 C20 121.6(5) . 4
C10 C20 C19 118.0(5) . 4_545
C13 O2 Zn1 163.8(5) . 7_556
C19 O5 C24 118.2(5) . .
O5 C24 C25 110.9(11) . .
C26 C25 C24 173(2) . .
C1A C2B C2A 54.8(10) 8_556 .
C1A C2B C8 94.3(11) 8_556 .
C2A C2B C8 45.8(7) . .
C2A C1B C1A 73.1(12) 8_455 .
C2A C1B C3 131.7(14) 8_455 .
C1A C1B C3 63.7(11) . .
C2A C1B C2 161.7(14) 8_455 .
C1A C1B C2 112.5(13) . .
C3 C1B C2 48.9(6) . .
C1B C1A C2B 126.2(16) . 8_455
C1B C1A C2A 49.3(10) . 8_455
C2B C1A C2A 79.5(15) 8_455 8_455
C1B C1A C3 70.9(12) . .
C2B C1A C3 137.5(17) 8_455 .
C2A C1A C3 116.7(15) 8_455 .
C1B C2A C1A 57.6(12) 8_556 8_556
C1B C2A C8 160.0(17) 8_556 .
C1A C2A C8 112.4(15) 8_556 .
C1B C2A C2B 101.5(12) 8_556 .
C1A C2A C2B 45.7(10) 8_556 .
C8 C2A C2B 75.0(10) . .

loop_
_geom_bond_atom_site_label_1
_geom_bond_atom_site_label_2
_geom_bond_distance
_geom_bond_site_symmetry_2
Zn1 O2 2.004(4) 7_556
Zn1 O4 2.033(4) .
Zn1 N2 2.146(6) .
Zn1 O1 2.139(4) .
Zn1 N1 2.157(5) .
Zn1 O3 2.339(4) .
Zn1 C11 2.558(5) .
O4 C13 1.256(5) .
O1 C11 1.229(6) .
N2 C6 1.294(13) .
N2 C14 1.342(12) .
N1 C5 1.303(10) .
N1 C1 1.359(12) .
C13 O2 1.218(6) .
C13 C15 1.498(6) .
C10 C17 1.365(7) 4_545
C10 C20 1.393(7) .
C10 C11 1.512(7) .
C11 O3 1.273(6) .
C3 C4 1.302(15) .
C3 C2 1.556(19) .
C3 C1A 1.58(2) .
C3 C1B 1.667(17) .
C2 C1 1.335(16) .
C2 C1B 2.013(17) .
C6 C7 1.438(17) .
C4 C5 1.365(14) .
C14 C9 1.385(16) .
C8 C7 1.31(2) .
C8 C9 1.385(19) .
C8 C2A 1.43(2) .
C8 C2B 1.922(15) .
C15 C17 1.370(6) .
C15 C18 1.423(7) .
C17 C10 1.365(7) 4
C18 C19 1.391(8) .
C19 O5 1.406(7) .
C19 C20 1.404(8) 4
C20 C19 1.404(8) 4_545
O2 Zn1 2.004(4) 7_556
O5 C24 1.448(10) .
C24 C25 1.62(2) .
C25 C26 1.33(3) .
C2B C1A 1.24(2) 8_556
C2B C2A 1.710(19) .
C1B C2A 1.13(2) 8_455
C1B C1A 1.254(19) .
C1A C2B 1.24(2) 8_455
C1A C2A 1.42(2) 8_455
C2A C1B 1.13(2) 8_556
C2A C1A 1.42(2) 8_556

_cod_duplicate_entry 7116703
